data_7116138
loop_
_publ_author_name
'Akil I. Joseph'
'Gracia El-Ayle'
'Celine Boutin'
'Estelle Leonce'
'Patrick Berthault'
'K. Travis Holman'

_publ_section_title
;
 Rim-functionalized cryptophane-111 derivatives via heterocapping, and
 their xenon complexes
;
_journal_name_full Chem.Commun.
_journal_page_first 15905
_journal_paper_doi 10.1039/C4cc08001G
_journal_volume 50
_journal_year 2014
_chemical_formula_moiety '0.018 (C45 H30 Br6 O6), 0.982 (C45 H33 Br3 O6)'
_chemical_formula_sum 'C45 H32.94 Br3.06 O6'
_chemical_formula_weight 913.78
_chemical_name_common trisbromo-cryptophane-111
_space_group_IT_number 14
_symmetry_cell_setting monoclinic
_symmetry_Int_Tables_number 14
_symmetry_space_group_name_Hall '-P 2yn'
_symmetry_space_group_name_H-M 'P 1 21/n 1'
_atom_sites_solution_hydrogens geom
_atom_sites_solution_primary direct
_atom_sites_solution_secondary difmap
_audit_creation_method SHELXL-97
_cell_angle_alpha 90.00
_cell_angle_beta 95.9160(10)
_cell_angle_gamma 90.00
_cell_formula_units_Z 4
_cell_length_a 10.6375(10)
_cell_length_b 30.647(3)
_cell_length_c 11.2147(10)
_cell_measurement_reflns_used 6910
_cell_measurement_temperature 100(2)
_cell_measurement_theta_max 27.079
_cell_measurement_theta_min 2.259
_cell_volume 3636.6(6)
_computing_cell_refinement 'SAINT, Bruker-AXS'
_computing_data_collection 'APEX, Bruker-AXS'
_computing_data_reduction 'SAINT, Bruker-AXS'
_computing_molecular_graphics 'X-SEED, L. Barbour (1999); http://x-seed.net/'
_computing_structure_refinement 'SHELXL-97 (Sheldrick, 1997)'
_computing_structure_solution 'SHELXS-97, G. Sheldrick (1990)'
_diffrn_ambient_temperature 100(2)
_diffrn_measured_fraction_theta_full 0.997
_diffrn_measured_fraction_theta_max 0.947
_diffrn_measurement_device_type 'Siemens SMART, Bruker APEXII CCD'
_diffrn_measurement_method 'omega scans'
_diffrn_radiation_monochromator graphite
_diffrn_radiation_probe x-ray
_diffrn_radiation_type MoK\a
_diffrn_radiation_wavelength 0.71073
_diffrn_reflns_av_R_equivalents 0.0453
_diffrn_reflns_av_sigmaI/netI 0.0447
_diffrn_reflns_limit_h_max 13
_diffrn_reflns_limit_h_min -13
_diffrn_reflns_limit_k_max 38
_diffrn_reflns_limit_k_min -39
_diffrn_reflns_limit_l_max 14
_diffrn_reflns_limit_l_min -14
_diffrn_reflns_number 28012
_diffrn_reflns_theta_full 25.00
_diffrn_reflns_theta_max 27.99
_diffrn_reflns_theta_min 1.94
_diffrn_source 'fine-focus sealed tube'
_exptl_absorpt_coefficient_mu 3.441
_exptl_absorpt_correction_T_max 0.7457
_exptl_absorpt_correction_T_min 0.6679
_exptl_absorpt_correction_type multi-scan
_exptl_absorpt_process_details 'SADABS, G. Sheldrick (1999)'
_exptl_crystal_colour Colorless
_exptl_crystal_density_diffrn 1.669
_exptl_crystal_density_method 'not measured'
_exptl_crystal_description Prism
_exptl_crystal_F_000 1831
_exptl_crystal_recrystallization_method 'Re-crystallisation from solvent: Nitrobenzene'
_exptl_crystal_size_max 0.26
_exptl_crystal_size_mid 0.26
_exptl_crystal_size_min 0.24
_refine_diff_density_max 0.749
_refine_diff_density_min -0.427
_refine_diff_density_rms 0.098
_refine_ls_extinction_method none
_refine_ls_goodness_of_fit_ref 1.034
_refine_ls_hydrogen_treatment constr
_refine_ls_matrix_type full
_refine_ls_number_parameters 504
_refine_ls_number_reflns 8291
_refine_ls_number_restraints 0
_refine_ls_restrained_S_all 1.034
_refine_ls_R_factor_all 0.0575
_refine_ls_R_factor_gt 0.0383
_refine_ls_shift/su_max 0.001
_refine_ls_shift/su_mean 0.000
_refine_ls_structure_factor_coef Fsqd
_refine_ls_weighting_details 'calc w=1/[\s^2^(Fo^2^)+(0.0538P)^2^+0.0000P] where P=(Fo^2^+2Fc^2^)/3'
_refine_ls_weighting_scheme calc
_refine_ls_wR_factor_gt 0.0895
_refine_ls_wR_factor_ref 0.0945
_reflns_number_gt 6427
_reflns_number_total 8291
_reflns_threshold_expression >2sigma(I)
_cod_data_source_file c4cc08001g2.cif
_cod_data_source_block 13037
_cod_original_sg_symbol_H-M 'P 21/n'
_cod_database_code 7116138

loop_
_symmetry_equiv_pos_as_xyz
'x, y, z'
'-x+1/2, y+1/2, -z+1/2'
'-x, -y, -z'
'x-1/2, -y-1/2, z-1/2'

loop_
_atom_site_label
_atom_site_type_symbol
_atom_site_fract_x
_atom_site_fract_y
_atom_site_fract_z
_atom_site_U_iso_or_equiv
_atom_site_adp_type
_atom_site_occupancy
_atom_site_symmetry_multiplicity
_atom_site_calc_flag
_atom_site_refinement_flags
_atom_site_disorder_assembly
_atom_site_disorder_group
Br1 Br 0.04901(3) 0.055434(10) 0.62747(3) 0.02143(9) Uani 0.98 1 d P A 1
Br2 Br 0.24837(3) 0.288626(10) 0.21218(3) 0.02681(9) Uani 1 1 d . A 1
Br3 Br 0.34655(3) 0.038935(10) -0.13752(3) 0.02321(9) Uani 1 1 d . A 1
Br4 Br 0.118(3) 0.0639(10) 0.640(3) 0.058(8) Uiso 0.02 1 d P B 2
Br5 Br 0.202(3) 0.2659(10) 0.526(3) 0.065(7) Uiso 0.02 1 d P C 2
Br6 Br 0.5526(18) 0.1360(6) -0.1385(17) 0.030(4) Uiso 0.02 1 d P D 2
Br7 Br 0.206(2) -0.0321(8) 0.460(2) 0.053(6) Uiso 0.02 1 d P E 2
O1 O 0.0099(2) 0.15166(7) 0.62151(17) 0.0215(5) Uani 1 1 d . A 1
O2 O 0.3013(2) 0.24086(7) -0.0160(2) 0.0276(5) Uani 1 1 d . A 1
O3 O 0.27821(19) -0.00962(7) 0.07174(18) 0.0217(5) Uani 1 1 d . A 1
O4 O 0.19166(19) 0.18990(7) 0.68747(18) 0.0233(5) Uani 1 1 d . A 1
O5 O 0.4981(2) 0.21036(7) -0.02383(19) 0.0244(5) Uani 1 1 d . A 1
O6 O 0.23907(19) -0.02738(7) 0.27171(19) 0.0228(5) Uani 1 1 d . A 1
C1 C -0.0134(3) 0.13504(10) 0.5069(3) 0.0179(6) Uani 1 1 d . A 1
C2 C -0.0576(3) 0.15981(10) 0.4079(3) 0.0184(6) Uani 1 1 d . A 1
H2 H -0.0702 0.1902 0.4179 0.022 Uiso 1 1 calc R A 1
C3 C -0.0843(2) 0.14171(9) 0.2943(2) 0.0150(6) Uani 1 1 d . A 1
C4 C -0.0707(3) 0.09654(9) 0.2789(3) 0.0158(6) Uani 1 1 d . A 1
C5 C -0.0296(3) 0.07155(9) 0.3800(3) 0.0171(6) Uani 1 1 d . A 1
H5 H -0.0209 0.0409 0.3719 0.021 Uiso 1 1 calc R A 1
C6 C -0.0014(3) 0.09043(9) 0.4912(3) 0.0170(6) Uani 1 1 d . A 1
C7 C 0.1959(3) 0.22369(9) 0.0305(3) 0.0190(6) Uani 1 1 d . A 1
C8 C 0.1217(3) 0.19161(9) -0.0275(3) 0.0187(6) Uani 1 1 d . A 1
H8 H 0.1424 0.1812 -0.1029 0.022 Uiso 1 1 calc R A 1
C9 C 0.0172(3) 0.17407(9) 0.0213(3) 0.0167(6) Uani 1 1 d . A 1
C10 C -0.0161(3) 0.19017(9) 0.1304(3) 0.0164(6) Uani 1 1 d . A 1
C11 C 0.0563(3) 0.22400(9) 0.1854(3) 0.0171(6) Uani 1 1 d . A 1
H11 H 0.0335 0.2359 0.2584 0.021 Uiso 1 1 calc R A 1
C12 C 0.1597(3) 0.24059(9) 0.1366(3) 0.0183(6) Uani 1 1 d . A 1
C13 C 0.1890(3) 0.02261(10) 0.0489(3) 0.0184(6) Uani 1 1 d . A 1
C14 C 0.0855(3) 0.03057(9) 0.1118(3) 0.0183(6) Uani 1 1 d . A 1
H14 H 0.0689 0.0115 0.1751 0.022 Uiso 1 1 calc R A 1
C15 C 0.0050(3) 0.06606(9) 0.0843(2) 0.0162(6) Uani 1 1 d . A 1
C16 C 0.0275(3) 0.09391(9) -0.0110(2) 0.0166(6) Uani 1 1 d . A 1
C17 C 0.1296(3) 0.08502(10) -0.0760(3) 0.0186(6) Uani 1 1 d . A 1
H17 H 0.1446 0.1032 -0.1417 0.022 Uiso 1 1 calc R A 1
C18 C 0.2094(3) 0.05004(9) -0.0462(3) 0.0179(6) Uani 1 1 d . A 1
C19 C 0.2829(3) 0.18342(10) 0.6072(2) 0.0195(6) Uani 1 1 d . A 1
C20 C 0.3559(3) 0.14624(10) 0.6208(3) 0.0198(6) Uani 1 1 d . A 1
H20 H 0.3378 0.1250 0.6784 0.024 Uiso 1 1 calc R A 1
C21 C 0.4562(3) 0.13910(10) 0.5515(3) 0.0193(6) Uani 1 1 d . A 1
C22 C 0.4832(3) 0.17138(10) 0.4684(3) 0.0184(6) Uani 1 1 d . A 1
C23 C 0.4061(3) 0.20823(10) 0.4546(3) 0.0231(7) Uani 1 1 d . A 1
H23 H 0.4230 0.2297 0.3972 0.028 Uiso 1 1 calc R A 1
C24 C 0.3049(3) 0.21448(10) 0.5225(3) 0.0223(7) Uani 1 1 d . A 1
H24 H 0.2523 0.2395 0.5109 0.027 Uiso 0.98 1 calc PR A 1
C25 C 0.5183(3) 0.17656(10) 0.0605(3) 0.0225(7) Uani 1 1 d . A 1
C26 C 0.5398(3) 0.18663(10) 0.1811(3) 0.0207(6) Uani 1 1 d . A 1
H26 H 0.5348 0.2162 0.2060 0.025 Uiso 1 1 calc R A 1
C27 C 0.5686(3) 0.15431(10) 0.2667(3) 0.0182(6) Uani 1 1 d . A 1
C28 C 0.5750(3) 0.11074(10) 0.2301(3) 0.0184(6) Uani 1 1 d . A 1
C29 C 0.5521(3) 0.10108(10) 0.1071(3) 0.0220(7) Uani 1 1 d . A 1
H29 H 0.5560 0.0716 0.0814 0.026 Uiso 1 1 calc R A 1
C30 C 0.5241(3) 0.13362(10) 0.0225(3) 0.0247(7) Uani 1 1 d . A 1
H30 H 0.5091 0.1266 -0.0602 0.030 Uiso 0.98 1 calc PR A 1
C31 C 0.3195(3) 0.00214(9) 0.3354(3) 0.0189(6) Uani 1 1 d . A 1
C32 C 0.4227(3) 0.02267(9) 0.2939(3) 0.0174(6) Uani 1 1 d . A 1
H32 H 0.4447 0.0164 0.2158 0.021 Uiso 1 1 calc R A 1
C33 C 0.4949(3) 0.05260(9) 0.3663(3) 0.0179(6) Uani 1 1 d . A 1
C34 C 0.4603(3) 0.06206(9) 0.4806(3) 0.0181(6) Uani 1 1 d . A 1
C35 C 0.3561(3) 0.04080(10) 0.5184(3) 0.0216(6) Uani 1 1 d . A 1
H35 H 0.3325 0.0469 0.5961 0.026 Uiso 1 1 calc R A 1
C36 C 0.2860(3) 0.01140(10) 0.4480(3) 0.0228(7) Uani 1 1 d . A 1
H36 H 0.2151 -0.0025 0.4765 0.027 Uiso 0.98 1 calc PR A 1
C37 C -0.1269(3) 0.17273(9) 0.1917(3) 0.0179(6) Uani 1 1 d . A 1
H37A H -0.1858 0.1572 0.1321 0.021 Uiso 1 1 calc R A 1
H37B H -0.1731 0.1975 0.2233 0.021 Uiso 1 1 calc R A 1
C38 C -0.0474(3) 0.13536(9) -0.0437(3) 0.0182(6) Uani 1 1 d . A 1
H38A H -0.0527 0.1402 -0.1314 0.022 Uiso 1 1 calc R A 1
H38B H -0.1344 0.1323 -0.0208 0.022 Uiso 1 1 calc R A 1
C39 C -0.1041(3) 0.07269(9) 0.1602(3) 0.0181(6) Uani 1 1 d . A 1
H39A H -0.1393 0.0437 0.1775 0.022 Uiso 1 1 calc R A 1
H39B H -0.1714 0.0893 0.1123 0.022 Uiso 1 1 calc R A 1
C40 C 0.5973(3) 0.16889(10) 0.3966(3) 0.0211(6) Uani 1 1 d . A 1
H40A H 0.6375 0.1980 0.3973 0.025 Uiso 1 1 calc R A 1
H40B H 0.6595 0.1484 0.4376 0.025 Uiso 1 1 calc R A 1
C41 C 0.6084(3) 0.07326(10) 0.3165(3) 0.0192(6) Uani 1 1 d . A 1
H41A H 0.6533 0.0505 0.2747 0.023 Uiso 1 1 calc R A 1
H41B H 0.6672 0.0842 0.3842 0.023 Uiso 1 1 calc R A 1
C42 C 0.5262(3) 0.09602(10) 0.5650(3) 0.0206(6) Uani 1 1 d . A 1
H42A H 0.5286 0.0857 0.6489 0.025 Uiso 1 1 calc R A 1
H42B H 0.6143 0.1001 0.5461 0.025 Uiso 1 1 calc R A 1
C43 C 0.0655(3) 0.19350(10) 0.6373(3) 0.0219(6) Uani 1 1 d . A 1
H43A H 0.0624 0.2085 0.5590 0.026 Uiso 1 1 calc R A 1
H43B H 0.0172 0.2112 0.6908 0.026 Uiso 1 1 calc R A 1
C44 C 0.3746(3) 0.21314(10) -0.0813(3) 0.0231(7) Uani 1 1 d . A 1
H44A H 0.3361 0.1837 -0.0873 0.028 Uiso 1 1 calc R A 1
H44B H 0.3769 0.2247 -0.1635 0.028 Uiso 1 1 calc R A 1
C45 C 0.2634(3) -0.04217(9) 0.1585(3) 0.0203(6) Uani 1 1 d . A 1
H45A H 0.1931 -0.0615 0.1273 0.024 Uiso 1 1 calc R A 1
H45B H 0.3413 -0.0601 0.1680 0.024 Uiso 1 1 calc R A 1

loop_
_atom_site_aniso_label
_atom_site_aniso_U_11
_atom_site_aniso_U_22
_atom_site_aniso_U_33
_atom_site_aniso_U_23
_atom_site_aniso_U_13
_atom_site_aniso_U_12
Br1 0.02708(19) 0.01847(16) 0.01922(16) 0.00240(12) 0.00475(13) -0.00112(14)
Br2 0.02167(17) 0.02146(17) 0.0374(2) -0.00498(13) 0.00329(13) -0.00523(13)
Br3 0.02283(16) 0.02695(17) 0.02125(16) -0.00354(12) 0.00890(12) 0.00261(13)
O1 0.0289(12) 0.0179(11) 0.0179(10) -0.0018(8) 0.0045(9) -0.0030(9)
O2 0.0252(12) 0.0167(11) 0.0439(14) 0.0013(10) 0.0180(10) -0.0016(9)
O3 0.0210(11) 0.0232(11) 0.0211(11) 0.0002(9) 0.0038(9) 0.0067(9)
O4 0.0174(11) 0.0349(13) 0.0179(11) -0.0054(9) 0.0032(8) 0.0029(9)
O5 0.0188(11) 0.0256(12) 0.0288(12) 0.0056(9) 0.0028(9) -0.0028(9)
O6 0.0204(11) 0.0225(11) 0.0255(12) -0.0003(9) 0.0032(9) -0.0037(9)
C1 0.0143(14) 0.0218(16) 0.0185(15) -0.0037(12) 0.0057(12) 0.0001(12)
C2 0.0169(15) 0.0168(15) 0.0229(15) -0.0017(12) 0.0091(12) 0.0006(12)
C3 0.0094(13) 0.0174(15) 0.0188(14) 0.0011(11) 0.0050(11) -0.0003(11)
C4 0.0110(13) 0.0169(15) 0.0206(15) -0.0014(11) 0.0059(11) -0.0030(11)
C5 0.0163(14) 0.0131(14) 0.0230(15) 0.0014(11) 0.0073(12) -0.0020(11)
C6 0.0157(14) 0.0185(15) 0.0175(14) 0.0048(11) 0.0052(11) 0.0009(12)
C7 0.0128(14) 0.0179(15) 0.0270(16) 0.0051(12) 0.0052(12) 0.0022(11)
C8 0.0205(15) 0.0175(15) 0.0185(15) 0.0021(12) 0.0050(12) 0.0055(12)
C9 0.0145(14) 0.0164(15) 0.0188(14) 0.0033(11) -0.0004(12) 0.0036(11)
C10 0.0144(14) 0.0151(14) 0.0198(15) 0.0024(11) 0.0020(11) 0.0033(11)
C11 0.0169(14) 0.0163(14) 0.0183(15) -0.0006(11) 0.0022(12) 0.0030(11)
C12 0.0168(14) 0.0144(14) 0.0233(15) -0.0017(11) 0.0000(12) -0.0011(12)
C13 0.0187(15) 0.0193(15) 0.0165(15) -0.0045(11) -0.0015(12) 0.0002(12)
C14 0.0175(15) 0.0197(15) 0.0178(15) -0.0025(11) 0.0024(12) -0.0035(12)
C15 0.0134(14) 0.0171(15) 0.0181(14) -0.0075(11) 0.0017(11) -0.0045(11)
C16 0.0167(14) 0.0148(14) 0.0178(14) -0.0036(11) -0.0008(11) -0.0029(11)
C17 0.0225(15) 0.0206(15) 0.0132(14) -0.0024(11) 0.0037(12) -0.0029(12)
C18 0.0141(14) 0.0216(15) 0.0187(15) -0.0086(12) 0.0049(11) 0.0000(12)
C19 0.0173(15) 0.0281(17) 0.0131(14) -0.0075(12) 0.0010(11) -0.0012(12)
C20 0.0204(15) 0.0258(16) 0.0135(14) -0.0017(12) 0.0027(12) -0.0013(13)
C21 0.0165(15) 0.0234(16) 0.0171(15) -0.0059(12) -0.0030(12) -0.0010(12)
C22 0.0182(15) 0.0199(15) 0.0167(14) -0.0060(11) -0.0007(12) -0.0018(12)
C23 0.0261(17) 0.0216(16) 0.0223(16) -0.0047(12) 0.0059(13) -0.0063(13)
C24 0.0213(16) 0.0229(16) 0.0222(16) -0.0047(13) -0.0001(13) 0.0040(13)
C25 0.0171(15) 0.0246(17) 0.0259(17) 0.0027(13) 0.0023(12) -0.0022(13)
C26 0.0176(15) 0.0190(16) 0.0267(16) -0.0042(12) 0.0085(12) -0.0014(12)
C27 0.0099(13) 0.0227(16) 0.0231(15) -0.0027(12) 0.0070(11) -0.0031(11)
C28 0.0101(13) 0.0241(16) 0.0219(16) -0.0014(12) 0.0058(11) 0.0018(12)
C29 0.0219(16) 0.0181(15) 0.0264(17) -0.0042(12) 0.0044(13) 0.0003(12)
C30 0.0233(17) 0.0308(18) 0.0202(16) -0.0048(13) 0.0034(13) 0.0008(14)
C31 0.0197(15) 0.0159(15) 0.0206(15) 0.0021(11) -0.0005(12) 0.0039(12)
C32 0.0185(15) 0.0178(15) 0.0160(14) -0.0013(11) 0.0016(12) 0.0039(12)
C33 0.0138(14) 0.0188(15) 0.0207(15) 0.0040(12) -0.0001(11) 0.0049(11)
C34 0.0187(15) 0.0173(15) 0.0171(14) 0.0014(11) -0.0032(12) 0.0052(12)
C35 0.0237(16) 0.0248(16) 0.0161(15) 0.0004(12) 0.0019(12) 0.0033(13)
C36 0.0212(16) 0.0237(16) 0.0236(16) 0.0075(13) 0.0028(13) 0.0022(13)
C37 0.0169(15) 0.0162(15) 0.0209(15) -0.0006(11) 0.0041(12) 0.0009(12)
C38 0.0153(14) 0.0202(15) 0.0191(15) -0.0008(12) 0.0021(12) 0.0005(12)
C39 0.0134(14) 0.0178(15) 0.0234(16) -0.0013(12) 0.0024(12) -0.0038(12)
C40 0.0196(15) 0.0204(16) 0.0237(16) -0.0043(12) 0.0033(12) -0.0052(12)
C41 0.0136(14) 0.0222(16) 0.0218(16) -0.0031(12) 0.0013(12) 0.0030(12)
C42 0.0189(15) 0.0285(17) 0.0140(14) -0.0013(12) 0.0001(12) 0.0036(13)
C43 0.0219(16) 0.0198(16) 0.0242(16) -0.0057(12) 0.0028(13) 0.0042(13)
C44 0.0185(15) 0.0308(18) 0.0214(16) 0.0000(13) 0.0086(12) -0.0051(13)
C45 0.0208(16) 0.0151(15) 0.0240(16) -0.0036(12) -0.0026(13) 0.0030(12)

loop_
_atom_type_symbol
_atom_type_description
_atom_type_scat_dispersion_real
_atom_type_scat_dispersion_imag
_atom_type_scat_source
C C 0.0033 0.0016 'International Tables Vol C Tables 4.2.6.8 and 6.1.1.4'
H H 0.0000 0.0000 'International Tables Vol C Tables 4.2.6.8 and 6.1.1.4'
O O 0.0106 0.0060 'International Tables Vol C Tables 4.2.6.8 and 6.1.1.4'
Br Br -0.2901 2.4595 'International Tables Vol C Tables 4.2.6.8 and 6.1.1.4'

loop_
_geom_angle_atom_site_label_1
_geom_angle_atom_site_label_2
_geom_angle_atom_site_label_3
_geom_angle
C1 O1 C43 118.9(2)
C7 O2 C44 118.6(2)
C13 O3 C45 120.7(2)
C19 O4 C43 116.7(2)
C25 O5 C44 115.1(2)
C31 O6 C45 121.1(2)
O1 C1 C6 118.1(3)
O1 C1 C2 123.9(3)
C6 C1 C2 117.8(3)
C1 C2 C3 122.4(3)
C1 C2 H2 118.8
C3 C2 H2 118.8
C2 C3 C4 119.4(3)
C2 C3 C37 117.3(3)
C4 C3 C37 123.3(3)
C5 C4 C3 117.8(3)
C5 C4 C39 118.0(2)
C3 C4 C39 124.1(3)
C6 C5 C4 121.6(3)
C6 C5 H5 119.2
C4 C5 H5 119.2
C5 C6 C1 120.9(3)
C5 C6 Br1 120.5(2)
C1 C6 Br1 118.5(2)
C8 C7 O2 122.5(3)
C8 C7 C12 118.3(3)
O2 C7 C12 119.1(3)
C7 C8 C9 121.9(3)
C7 C8 H8 119.1
C9 C8 H8 119.1
C10 C9 C8 119.4(3)
C10 C9 C38 123.6(3)
C8 C9 C38 116.8(3)
C11 C10 C9 118.1(3)
C11 C10 C37 118.6(3)
C9 C10 C37 123.3(3)
C12 C11 C10 121.7(3)
C12 C11 H11 119.2
C10 C11 H11 119.2
C11 C12 C7 120.5(3)
C11 C12 Br2 119.3(2)
C7 C12 Br2 120.2(2)
O3 C13 C14 126.8(3)
O3 C13 C18 114.6(3)
C14 C13 C18 118.5(3)
C13 C14 C15 121.6(3)
C13 C14 H14 119.2
C15 C14 H14 119.2
C14 C15 C16 119.4(3)
C14 C15 C39 117.7(3)
C16 C15 C39 122.9(3)
C17 C16 C15 118.7(3)
C17 C16 C38 116.9(3)
C15 C16 C38 124.3(3)
C18 C17 C16 121.0(3)
C18 C17 H17 119.5
C16 C17 H17 119.5
C17 C18 C13 120.7(3)
C17 C18 Br3 119.6(2)
C13 C18 Br3 119.6(2)
C20 C19 C24 120.8(3)
C20 C19 O4 117.7(3)
C24 C19 O4 121.4(3)
C19 C20 C21 121.4(3)
C19 C20 H20 119.3
C21 C20 H20 119.3
C20 C21 C22 118.5(3)
C20 C21 C42 118.4(3)
C22 C21 C42 123.1(3)
C23 C22 C21 118.9(3)
C23 C22 C40 118.2(3)
C21 C22 C40 122.8(3)
C24 C23 C22 121.9(3)
C24 C23 H23 119.0
C22 C23 H23 119.0
C19 C24 C23 118.4(3)
C19 C24 H24 120.8
C23 C24 H24 120.8
C26 C25 C30 120.3(3)
C26 C25 O5 119.5(3)
C30 C25 O5 120.1(3)
C25 C26 C27 121.2(3)
C25 C26 H26 119.4
C27 C26 H26 119.4
C26 C27 C28 119.4(3)
C26 C27 C40 117.3(3)
C28 C27 C40 123.3(3)
C27 C28 C29 118.6(3)
C27 C28 C41 123.2(3)
C29 C28 C41 118.1(3)
C30 C29 C28 121.5(3)
C30 C29 H29 119.3
C28 C29 H29 119.3
C25 C30 C29 119.1(3)
C25 C30 H30 120.5
C29 C30 H30 120.5
C36 C31 C32 120.2(3)
C36 C31 O6 113.7(3)
C32 C31 O6 126.1(3)
C31 C32 C33 120.6(3)
C31 C32 H32 119.7
C33 C32 H32 119.7
C32 C33 C34 119.1(3)
C32 C33 C41 118.0(3)
C34 C33 C41 122.9(3)
C35 C34 C33 118.4(3)
C35 C34 C42 117.4(3)
C33 C34 C42 124.2(3)
C36 C35 C34 122.5(3)
C36 C35 H35 118.7
C34 C35 H35 118.7
C35 C36 C31 119.3(3)
C35 C36 H36 120.4
C31 C36 H36 120.4
C10 C37 C3 112.1(2)
C10 C37 H37A 109.2
C3 C37 H37A 109.2
C10 C37 H37B 109.2
C3 C37 H37B 109.2
H37A C37 H37B 107.9
C9 C38 C16 109.6(2)
C9 C38 H38A 109.7
C16 C38 H38A 109.7
C9 C38 H38B 109.7
C16 C38 H38B 109.7
H38A C38 H38B 108.2
C15 C39 C4 115.4(2)
C15 C39 H39A 108.4
C4 C39 H39A 108.4
C15 C39 H39B 108.4
C4 C39 H39B 108.4
H39A C39 H39B 107.5
C27 C40 C22 115.3(2)
C27 C40 H40A 108.5
C22 C40 H40A 108.5
C27 C40 H40B 108.5
C22 C40 H40B 108.5
H40A C40 H40B 107.5
C33 C41 C28 114.0(2)
C33 C41 H41A 108.8
C28 C41 H41A 108.8
C33 C41 H41B 108.8
C28 C41 H41B 108.8
H41A C41 H41B 107.7
C21 C42 C34 110.0(2)
C21 C42 H42A 109.7
C34 C42 H42A 109.7
C21 C42 H42B 109.7
C34 C42 H42B 109.7
H42A C42 H42B 108.2
O4 C43 O1 110.4(2)
O4 C43 H43A 109.6
O1 C43 H43A 109.6
O4 C43 H43B 109.6
O1 C43 H43B 109.6
H43A C43 H43B 108.1
O5 C44 O2 109.8(2)
O5 C44 H44A 109.7
O2 C44 H44A 109.7
O5 C44 H44B 109.7
O2 C44 H44B 109.7
H44A C44 H44B 108.2
O6 C45 O3 116.2(2)
O6 C45 H45A 108.2
O3 C45 H45A 108.2
O6 C45 H45B 108.2
O3 C45 H45B 108.2
H45A C45 H45B 107.4

loop_
_geom_bond_atom_site_label_1
_geom_bond_atom_site_label_2
_geom_bond_distance
Br1 C6 1.898(3)
Br2 C12 1.900(3)
Br3 C18 1.897(3)
O1 C1 1.381(3)
O1 C43 1.416(4)
O2 C7 1.388(3)
O2 C44 1.409(4)
O3 C13 1.375(3)
O3 C45 1.414(3)
O4 C19 1.404(3)
O4 C43 1.405(3)
O5 C25 1.404(4)
O5 C44 1.405(4)
O6 C31 1.391(4)
O6 C45 1.397(4)
C1 C6 1.386(4)
C1 C2 1.387(4)
C2 C3 1.391(4)
C2 H2 0.9500
C3 C4 1.404(4)
C3 C37 1.524(4)
C4 C5 1.401(4)
C4 C39 1.529(4)
C5 C6 1.379(4)
C5 H5 0.9500
C7 C8 1.381(4)
C7 C12 1.388(4)
C8 C9 1.398(4)
C8 H8 0.9500
C9 C10 1.397(4)
C9 C38 1.519(4)
C10 C11 1.396(4)
C10 C37 1.522(4)
C11 C12 1.375(4)
C11 H11 0.9500
C13 C14 1.389(4)
C13 C18 1.392(4)
C14 C15 1.399(4)
C14 H14 0.9500
C15 C16 1.407(4)
C15 C39 1.521(4)
C16 C17 1.396(4)
C16 C38 1.524(4)
C17 C18 1.387(4)
C17 H17 0.9500
C19 C20 1.378(4)
C19 C24 1.382(4)
C20 C21 1.400(4)
C20 H20 0.9500
C21 C22 1.409(4)
C21 C42 1.516(4)
C22 C23 1.395(4)
C22 C40 1.526(4)
C23 C24 1.395(4)
C23 H23 0.9500
C24 H24 0.9500
C25 C26 1.383(4)
C25 C30 1.387(4)
C26 C27 1.391(4)
C26 H26 0.9500
C27 C28 1.401(4)
C27 C40 1.525(4)
C28 C29 1.407(4)
C28 C41 1.521(4)
C29 C30 1.387(4)
C29 H29 0.9500
C30 H30 0.9500
C31 C36 1.377(4)
C31 C32 1.387(4)
C32 C33 1.400(4)
C32 H32 0.9500
C33 C34 1.400(4)
C33 C41 1.520(4)
C34 C35 1.390(4)
C34 C42 1.527(4)
C35 C36 1.367(4)
C35 H35 0.9500
C36 H36 0.9500
C37 H37A 0.9900
C37 H37B 0.9900
C38 H38A 0.9900
C38 H38B 0.9900
C39 H39A 0.9900
C39 H39B 0.9900
C40 H40A 0.9900
C40 H40B 0.9900
C41 H41A 0.9900
C41 H41B 0.9900
C42 H42A 0.9900
C42 H42B 0.9900
C43 H43A 0.9900
C43 H43B 0.9900
C44 H44A 0.9900
C44 H44B 0.9900
C45 H45A 0.9900
C45 H45B 0.9900
